data_4341919
loop_
_publ_author_name
'Chang, Mu-Chieh'
'Roewen, Peter'
'Travieso-Puente, Raquel'
'Lutz, Martin'
'Otten, Edwin'

_publ_section_title
;
 Formazanate Ligands as Structurally Versatile, Redox-Active Analogues of
 \b-Diketiminates in Zinc Chemistry.
;
_journal_issue 1
_journal_name_full 'Inorganic chemistry'
_journal_page_first 379
_journal_page_last 388
_journal_paper_doi 10.1021/ic5025873
_journal_volume 54
_journal_year 2015
_chemical_formula_sum 'C52 H58 N8 Zn'
_chemical_formula_weight 860.43
_chemical_name_systematic
; 
 ? 
;
_space_group_IT_number 2
_symmetry_cell_setting triclinic
_symmetry_space_group_name_Hall '-P 1'
_symmetry_space_group_name_H-M 'P -1'
_atom_sites_solution_hydrogens geom
_atom_sites_solution_primary direct
_atom_sites_solution_secondary difmap
_audit_creation_method SHELXL-97
_cell_angle_alpha 75.379(2)
_cell_angle_beta 87.426(2)
_cell_angle_gamma 76.677(2)
_cell_formula_units_Z 2
_cell_length_a 11.1353(6)
_cell_length_b 12.0886(7)
_cell_length_c 17.9233(9)
_cell_measurement_reflns_used 9969
_cell_measurement_temperature 100(2)
_cell_measurement_theta_max 54.204
_cell_measurement_theta_min 5.503
_cell_volume 2271.5(2)
_computing_structure_refinement 'SHELXL-97 (Sheldrick, 2008)'
_computing_structure_solution 'SHELXS-97 (Sheldrick, 2008)'
_diffrn_ambient_temperature 100(2)
_diffrn_measured_fraction_theta_full 0.997
_diffrn_measured_fraction_theta_max 0.997
_diffrn_radiation_monochromator graphite
_diffrn_radiation_source 'fine-focus sealed tube'
_diffrn_radiation_type MoK\a
_diffrn_radiation_wavelength 0.71073
_diffrn_reflns_av_R_equivalents 0.0580
_diffrn_reflns_av_sigmaI/netI 0.0378
_diffrn_reflns_limit_h_max 14
_diffrn_reflns_limit_h_min -14
_diffrn_reflns_limit_k_max 15
_diffrn_reflns_limit_k_min -15
_diffrn_reflns_limit_l_max 21
_diffrn_reflns_limit_l_min -22
_diffrn_reflns_number 75805
_diffrn_reflns_theta_full 27.13
_diffrn_reflns_theta_max 27.13
_diffrn_reflns_theta_min 2.75
_exptl_absorpt_coefficient_mu 0.586
_exptl_absorpt_correction_T_max 0.9546
_exptl_absorpt_correction_T_min 0.8869
_exptl_absorpt_correction_type multi-scan
_exptl_absorpt_process_details SADABS
_exptl_crystal_colour 'dark red'
_exptl_crystal_density_diffrn 1.258
_exptl_crystal_density_method 'not measured'
_exptl_crystal_description block
_exptl_crystal_F_000 912
_exptl_crystal_size_max 0.21
_exptl_crystal_size_mid 0.09
_exptl_crystal_size_min 0.08
_refine_diff_density_max 0.420
_refine_diff_density_min -0.390
_refine_diff_density_rms 0.061
_refine_ls_extinction_method none
_refine_ls_goodness_of_fit_ref 1.043
_refine_ls_hydrogen_treatment constr
_refine_ls_matrix_type full
_refine_ls_number_parameters 564
_refine_ls_number_reflns 10034
_refine_ls_number_restraints 0
_refine_ls_restrained_S_all 1.043
_refine_ls_R_factor_all 0.0612
_refine_ls_R_factor_gt 0.0404
_refine_ls_shift/su_max 0.008
_refine_ls_shift/su_mean 0.000
_refine_ls_structure_factor_coef Fsqd
_refine_ls_weighting_details 'calc w=1/[\s^2^(Fo^2^)+(0.0368P)^2^+1.7988P] where P=(Fo^2^+2Fc^2^)/3'
_refine_ls_weighting_scheme calc
_refine_ls_wR_factor_gt 0.0863
_refine_ls_wR_factor_ref 0.0941
_reflns_number_gt 8037
_reflns_number_total 10034
_reflns_threshold_expression >2sigma(I)
_cod_data_source_file ic5025873_si_003.cif
_cod_data_source_block mo_molan122_0m
_cod_depositor_comments 'Adding full bibliography for 4341915--4341919.cif.'
_cod_original_sg_symbol_H-M P-1
_cod_database_code 4341919

loop_
_symmetry_equiv_pos_as_xyz
'x, y, z'
'-x, -y, -z'

loop_
_atom_site_label
_atom_site_type_symbol
_atom_site_fract_x
_atom_site_fract_y
_atom_site_fract_z
_atom_site_U_iso_or_equiv
_atom_site_adp_type
_atom_site_occupancy
_atom_site_symmetry_multiplicity
_atom_site_calc_flag
_atom_site_refinement_flags
Zn1 Zn 0.51976(2) 0.693698(19) 0.738604(13) 0.01701(7) Uani 1 1 d .
N11 N 0.44637(14) 0.62411(14) 0.66753(9) 0.0179(3) Uani 1 1 d .
N21 N 0.39142(14) 0.53673(14) 0.69055(9) 0.0184(3) Uani 1 1 d .
N31 N 0.48283(14) 0.45872(14) 0.81916(9) 0.0189(3) Uani 1 1 d .
N41 N 0.54655(14) 0.53734(14) 0.81730(9) 0.0184(3) Uani 1 1 d .
N12 N 0.42132(14) 0.83720(14) 0.77016(9) 0.0177(3) Uani 1 1 d .
N22 N 0.47134(14) 0.90185(14) 0.80192(9) 0.0188(3) Uani 1 1 d .
N32 N 0.68355(14) 0.83984(14) 0.76319(10) 0.0192(3) Uani 1 1 d .
N42 N 0.66328(14) 0.76852(14) 0.72347(9) 0.0179(3) Uani 1 1 d .
C101 C 0.39785(17) 0.47251(16) 0.76392(11) 0.0187(4) Uani 1 1 d .
C181 C 0.65119(17) 0.49017(17) 0.87009(11) 0.0194(4) Uani 1 1 d .
C231 C 0.66022(17) 0.54150(17) 0.93057(12) 0.0202(4) Uani 1 1 d .
C261 C 0.55928(18) 0.63855(18) 0.94783(12) 0.0246(4) Uani 1 1 d .
H26A H 0.4973 0.6660 0.9061 0.037 Uiso 1 1 calc R
H26B H 0.5947 0.7039 0.9520 0.037 Uiso 1 1 calc R
H26C H 0.5203 0.6088 0.9966 0.037 Uiso 1 1 calc R
C221 C 0.76552(18) 0.49730(18) 0.97837(12) 0.0219(4) Uani 1 1 d .
H221 H 0.7726 0.5307 1.0201 0.026 Uiso 1 1 calc R
C211 C 0.85965(18) 0.40612(18) 0.96646(12) 0.0226(4) Uani 1 1 d .
C251 C 0.97320(19) 0.3571(2) 1.01816(13) 0.0297(5) Uani 1 1 d .
H25A H 1.0473 0.3526 0.9864 0.045 Uiso 1 1 calc R
H25B H 0.9705 0.2784 1.0493 0.045 Uiso 1 1 calc R
H25C H 0.9752 0.4085 1.0523 0.045 Uiso 1 1 calc R
C201 C 0.84715(19) 0.35793(18) 0.90579(12) 0.0262(5) Uani 1 1 d .
H201 H 0.9114 0.2958 0.8970 0.031 Uiso 1 1 calc R
C191 C 0.74405(19) 0.39694(18) 0.85725(12) 0.0240(4) Uani 1 1 d .
C241 C 0.7369(2) 0.3413(2) 0.79161(14) 0.0370(6) Uani 1 1 d .
H24A H 0.7031 0.4024 0.7455 0.055 Uiso 1 1 calc R
H24B H 0.6831 0.2857 0.8058 0.055 Uiso 1 1 calc R
H24C H 0.8197 0.2997 0.7808 0.055 Uiso 1 1 calc R
C111 C 0.31559(17) 0.38822(16) 0.78406(12) 0.0190(4) Uani 1 1 d .
C161 C 0.23204(18) 0.38112(17) 0.73072(12) 0.0224(4) Uani 1 1 d .
H161 H 0.2269 0.4307 0.6800 0.027 Uiso 1 1 calc R
C151 C 0.15600(18) 0.30156(18) 0.75140(13) 0.0251(5) Uani 1 1 d .
H151 H 0.0988 0.2989 0.7145 0.030 Uiso 1 1 calc R
C141 C 0.16160(18) 0.22628(17) 0.82433(13) 0.0238(4) Uani 1 1 d .
C171 C 0.0858(2) 0.13413(19) 0.84563(14) 0.0298(5) Uani 1 1 d .
H17A H 0.0105 0.1599 0.8137 0.045 Uiso 1 1 calc R
H17B H 0.0637 0.1228 0.9001 0.045 Uiso 1 1 calc R
H17C H 0.1342 0.0599 0.8369 0.045 Uiso 1 1 calc R
C131 C 0.2433(2) 0.23584(18) 0.87738(13) 0.0278(5) Uani 1 1 d .
H131 H 0.2481 0.1865 0.9282 0.033 Uiso 1 1 calc R
C121 C 0.3178(2) 0.31569(19) 0.85783(13) 0.0275(5) Uani 1 1 d .
H121 H 0.3716 0.3210 0.8958 0.033 Uiso 1 1 calc R
C11 C 0.44372(17) 0.66333(16) 0.58390(11) 0.0185(4) Uani 1 1 d .
C61 C 0.33894(18) 0.74489(17) 0.54725(12) 0.0213(4) Uani 1 1 d .
C91 C 0.22942(19) 0.7903(2) 0.59231(13) 0.0315(5) Uani 1 1 d .
H91A H 0.1621 0.8377 0.5566 0.047 Uiso 1 1 calc R
H91B H 0.2528 0.8388 0.6230 0.047 Uiso 1 1 calc R
H91C H 0.2021 0.7240 0.6267 0.047 Uiso 1 1 calc R
C51 C 0.33856(18) 0.78214(18) 0.46747(12) 0.0232(4) Uani 1 1 d .
H51 H 0.2693 0.8389 0.4421 0.028 Uiso 1 1 calc R
C41 C 0.43551(18) 0.73976(17) 0.42310(12) 0.0213(4) Uani 1 1 d .
C81 C 0.4251(2) 0.7770(2) 0.33648(12) 0.0282(5) Uani 1 1 d .
H81A H 0.5016 0.7408 0.3143 0.042 Uiso 1 1 calc R
H81B H 0.4114 0.8626 0.3192 0.042 Uiso 1 1 calc R
H81C H 0.3557 0.7518 0.3195 0.042 Uiso 1 1 calc R
C31 C 0.53747(18) 0.65931(18) 0.46169(12) 0.0223(4) Uani 1 1 d .
H31 H 0.6051 0.6301 0.4324 0.027 Uiso 1 1 calc R
C21 C 0.54384(17) 0.62016(17) 0.54163(12) 0.0203(4) Uani 1 1 d .
C71 C 0.65515(19) 0.53042(19) 0.58062(13) 0.0273(5) Uani 1 1 d .
H71A H 0.7118 0.5057 0.5414 0.041 Uiso 1 1 calc R
H71B H 0.6287 0.4622 0.6131 0.041 Uiso 1 1 calc R
H71C H 0.6972 0.5651 0.6126 0.041 Uiso 1 1 calc R
C102 C 0.59550(17) 0.88697(16) 0.80726(11) 0.0188(4) Uani 1 1 d .
C12 C 0.29242(17) 0.88882(17) 0.75190(11) 0.0186(4) Uani 1 1 d .
C22 C 0.25662(18) 1.00191(17) 0.70307(12) 0.0208(4) Uani 1 1 d .
C72 C 0.34730(18) 1.07743(18) 0.67315(13) 0.0258(5) Uani 1 1 d .
H72A H 0.4209 1.0304 0.6547 0.039 Uiso 1 1 calc R
H72B H 0.3708 1.1080 0.7147 0.039 Uiso 1 1 calc R
H72C H 0.3091 1.1431 0.6306 0.039 Uiso 1 1 calc R
C32 C 0.13268(18) 1.04317(18) 0.68084(12) 0.0244(4) Uani 1 1 d .
H32 H 0.1076 1.1187 0.6467 0.029 Uiso 1 1 calc R
C42 C 0.04448(18) 0.97806(19) 0.70665(13) 0.0264(5) Uani 1 1 d .
C52 C 0.08266(18) 0.86779(18) 0.75626(12) 0.0239(4) Uani 1 1 d .
H52 H 0.0232 0.8228 0.7752 0.029 Uiso 1 1 calc R
C62 C 0.20578(17) 0.82100(17) 0.77926(11) 0.0189(4) Uani 1 1 d .
C92 C 0.24167(18) 0.70018(17) 0.83265(12) 0.0232(4) Uani 1 1 d .
H92A H 0.1725 0.6615 0.8370 0.035 Uiso 1 1 calc R
H92B H 0.2625 0.7066 0.8837 0.035 Uiso 1 1 calc R
H92C H 0.3134 0.6538 0.8120 0.035 Uiso 1 1 calc R
C82 C -0.0887(2) 1.0253(2) 0.68037(16) 0.0440(7) Uani 1 1 d .
H82A H -0.1042 1.1107 0.6602 0.066 Uiso 1 1 calc R
H82B H -0.1428 1.0064 0.7241 0.066 Uiso 1 1 calc R
H82C H -0.1054 0.9895 0.6398 0.066 Uiso 1 1 calc R
C112 C 0.63622(18) 0.95109(17) 0.85848(12) 0.0206(4) Uani 1 1 d .
C162 C 0.5525(2) 1.0326(2) 0.88775(17) 0.0473(7) Uani 1 1 d .
H162 H 0.4680 1.0507 0.8730 0.057 Uiso 1 1 calc R
C152 C 0.5897(2) 1.0883(2) 0.93815(18) 0.0507(8) Uani 1 1 d .
H152 H 0.5298 1.1432 0.9578 0.061 Uiso 1 1 calc R
C142 C 0.7116(2) 1.06638(18) 0.96069(13) 0.0281(5) Uani 1 1 d .
C172 C 0.7469(2) 1.1259(2) 1.01859(14) 0.0381(6) Uani 1 1 d .
H17D H 0.8370 1.1098 1.0229 0.057 Uiso 1 1 calc R
H17E H 0.7127 1.0955 1.0690 0.057 Uiso 1 1 calc R
H17F H 0.7137 1.2107 1.0014 0.057 Uiso 1 1 calc R
C132 C 0.7959(2) 0.9871(2) 0.93013(13) 0.0314(5) Uani 1 1 d .
H132 H 0.8808 0.9714 0.9436 0.038 Uiso 1 1 calc R
C122 C 0.75903(19) 0.9296(2) 0.88003(13) 0.0285(5) Uani 1 1 d .
H122 H 0.8190 0.8748 0.8603 0.034 Uiso 1 1 calc R
C182 C 0.75950(17) 0.74728(17) 0.66859(11) 0.0193(4) Uani 1 1 d .
C192 C 0.87275(18) 0.66964(17) 0.69427(12) 0.0228(4) Uani 1 1 d .
C202 C 0.95847(19) 0.64325(19) 0.63862(13) 0.0287(5) Uani 1 1 d .
H202 H 1.0350 0.5898 0.6549 0.034 Uiso 1 1 calc R
C212 C 0.93630(19) 0.6919(2) 0.56048(13) 0.0293(5) Uani 1 1 d .
C222 C 0.82494(19) 0.77233(19) 0.53785(13) 0.0278(5) Uani 1 1 d .
H222 H 0.8095 0.8087 0.4846 0.033 Uiso 1 1 calc R
C232 C 0.73568(18) 0.80101(17) 0.59069(12) 0.0217(4) Uani 1 1 d .
C262 C 0.61752(19) 0.89124(19) 0.56300(13) 0.0273(5) Uani 1 1 d .
H26D H 0.6164 0.9159 0.5065 0.041 Uiso 1 1 calc R
H26E H 0.6131 0.9595 0.5840 0.041 Uiso 1 1 calc R
H26F H 0.5466 0.8567 0.5805 0.041 Uiso 1 1 calc R
C252 C 1.0304(2) 0.6598(2) 0.50151(15) 0.0415(6) Uani 1 1 d .
H25D H 0.9957 0.6209 0.4687 0.062 Uiso 1 1 calc R
H25E H 1.1047 0.6065 0.5280 0.062 Uiso 1 1 calc R
H25F H 1.0518 0.7311 0.4696 0.062 Uiso 1 1 calc R
C242 C 0.90303(19) 0.6169(2) 0.77842(13) 0.0288(5) Uani 1 1 d .
H24D H 0.9795 0.5558 0.7841 0.043 Uiso 1 1 calc R
H24E H 0.8355 0.5822 0.8034 0.043 Uiso 1 1 calc R
H24F H 0.9138 0.6781 0.8027 0.043 Uiso 1 1 calc R

loop_
_atom_site_aniso_label
_atom_site_aniso_U_11
_atom_site_aniso_U_22
_atom_site_aniso_U_33
_atom_site_aniso_U_23
_atom_site_aniso_U_13
_atom_site_aniso_U_12
Zn1 0.01534(11) 0.01736(12) 0.01878(13) -0.00516(9) -0.00217(8) -0.00340(8)
N11 0.0167(8) 0.0180(8) 0.0190(9) -0.0042(7) -0.0022(6) -0.0036(6)
N21 0.0151(8) 0.0185(8) 0.0217(9) -0.0067(7) -0.0010(6) -0.0019(6)
N31 0.0180(8) 0.0197(8) 0.0192(9) -0.0058(7) -0.0007(6) -0.0036(6)
N41 0.0176(8) 0.0203(8) 0.0173(9) -0.0051(7) -0.0023(6) -0.0035(6)
N12 0.0135(8) 0.0205(8) 0.0187(9) -0.0052(7) 0.0001(6) -0.0026(6)
N22 0.0172(8) 0.0198(8) 0.0200(9) -0.0066(7) 0.0003(6) -0.0038(6)
N32 0.0172(8) 0.0185(8) 0.0213(9) -0.0043(7) -0.0032(7) -0.0030(6)
N42 0.0150(8) 0.0181(8) 0.0197(9) -0.0046(7) -0.0012(6) -0.0020(6)
C101 0.0175(9) 0.0186(9) 0.0195(11) -0.0060(8) -0.0010(7) -0.0016(7)
C181 0.0171(9) 0.0206(10) 0.0186(10) -0.0019(8) -0.0027(8) -0.0035(8)
C231 0.0184(9) 0.0209(10) 0.0204(11) -0.0027(8) -0.0003(8) -0.0050(8)
C261 0.0230(10) 0.0289(11) 0.0208(11) -0.0082(9) -0.0040(8) -0.0008(9)
C221 0.0204(10) 0.0283(11) 0.0180(11) -0.0048(8) -0.0020(8) -0.0076(8)
C211 0.0173(9) 0.0267(11) 0.0220(11) -0.0018(8) -0.0025(8) -0.0055(8)
C251 0.0197(10) 0.0373(12) 0.0291(13) -0.0052(10) -0.0053(9) -0.0026(9)
C201 0.0214(10) 0.0253(11) 0.0273(12) -0.0051(9) -0.0042(9) 0.0032(8)
C191 0.0243(10) 0.0243(10) 0.0218(11) -0.0059(8) -0.0041(8) -0.0011(8)
C241 0.0372(13) 0.0368(13) 0.0329(14) -0.0178(11) -0.0130(10) 0.0122(10)
C111 0.0156(9) 0.0168(9) 0.0240(11) -0.0071(8) 0.0020(8) -0.0006(7)
C161 0.0193(10) 0.0207(10) 0.0241(11) -0.0018(8) -0.0007(8) -0.0024(8)
C151 0.0184(10) 0.0254(11) 0.0329(13) -0.0097(9) -0.0014(8) -0.0046(8)
C141 0.0190(10) 0.0187(10) 0.0336(12) -0.0086(9) 0.0062(8) -0.0029(8)
C171 0.0265(11) 0.0239(11) 0.0393(14) -0.0078(10) 0.0058(10) -0.0074(9)
C131 0.0300(11) 0.0249(11) 0.0260(12) -0.0015(9) 0.0027(9) -0.0072(9)
C121 0.0272(11) 0.0295(11) 0.0256(12) -0.0044(9) -0.0025(9) -0.0085(9)
C11 0.0192(9) 0.0196(9) 0.0187(10) -0.0048(8) -0.0025(8) -0.0079(8)
C61 0.0188(10) 0.0236(10) 0.0226(11) -0.0074(8) -0.0027(8) -0.0046(8)
C91 0.0209(11) 0.0455(14) 0.0245(12) -0.0121(10) -0.0046(9) 0.0045(10)
C51 0.0209(10) 0.0247(10) 0.0234(11) -0.0052(8) -0.0057(8) -0.0036(8)
C41 0.0247(10) 0.0235(10) 0.0196(11) -0.0063(8) -0.0011(8) -0.0122(8)
C81 0.0310(11) 0.0339(12) 0.0216(12) -0.0060(9) -0.0003(9) -0.0118(9)
C31 0.0203(10) 0.0260(10) 0.0236(11) -0.0100(8) 0.0047(8) -0.0075(8)
C21 0.0194(10) 0.0195(10) 0.0232(11) -0.0066(8) -0.0006(8) -0.0056(8)
C71 0.0242(11) 0.0275(11) 0.0274(12) -0.0090(9) -0.0014(9) 0.0026(9)
C102 0.0162(9) 0.0184(9) 0.0212(11) -0.0045(8) -0.0016(8) -0.0027(7)
C12 0.0144(9) 0.0221(10) 0.0198(10) -0.0085(8) 0.0000(7) -0.0015(7)
C22 0.0183(9) 0.0234(10) 0.0208(11) -0.0058(8) 0.0007(8) -0.0045(8)
C72 0.0195(10) 0.0231(10) 0.0303(12) -0.0003(9) -0.0003(8) -0.0031(8)
C32 0.0214(10) 0.0247(10) 0.0224(11) 0.0004(8) -0.0016(8) -0.0023(8)
C42 0.0160(10) 0.0324(12) 0.0274(12) -0.0029(9) -0.0026(8) -0.0029(8)
C52 0.0170(9) 0.0293(11) 0.0263(12) -0.0060(9) 0.0018(8) -0.0086(8)
C62 0.0177(9) 0.0215(10) 0.0184(10) -0.0069(8) 0.0011(7) -0.0046(8)
C92 0.0185(10) 0.0227(10) 0.0280(12) -0.0049(9) 0.0033(8) -0.0060(8)
C82 0.0176(11) 0.0487(15) 0.0529(17) 0.0112(12) -0.0101(11) -0.0064(10)
C112 0.0214(10) 0.0209(10) 0.0204(11) -0.0055(8) -0.0009(8) -0.0058(8)
C162 0.0291(13) 0.0522(16) 0.068(2) -0.0420(15) -0.0174(12) 0.0082(11)
C152 0.0402(15) 0.0492(16) 0.070(2) -0.0448(15) -0.0167(13) 0.0108(12)
C142 0.0390(12) 0.0217(11) 0.0263(12) -0.0054(9) -0.0071(9) -0.0116(9)
C172 0.0543(16) 0.0312(12) 0.0347(14) -0.0117(10) -0.0120(11) -0.0151(11)
C132 0.0240(11) 0.0492(14) 0.0271(12) -0.0127(10) -0.0017(9) -0.0167(10)
C122 0.0205(10) 0.0413(13) 0.0283(12) -0.0160(10) 0.0028(9) -0.0088(9)
C182 0.0170(9) 0.0201(10) 0.0222(11) -0.0069(8) 0.0016(8) -0.0056(8)
C192 0.0188(10) 0.0221(10) 0.0260(11) -0.0032(8) -0.0002(8) -0.0048(8)
C202 0.0186(10) 0.0296(11) 0.0333(13) -0.0044(9) 0.0015(9) -0.0005(9)
C212 0.0230(11) 0.0320(12) 0.0320(13) -0.0094(10) 0.0068(9) -0.0041(9)
C222 0.0280(11) 0.0322(12) 0.0215(12) -0.0053(9) 0.0029(9) -0.0054(9)
C232 0.0194(10) 0.0218(10) 0.0236(11) -0.0060(8) 0.0016(8) -0.0037(8)
C262 0.0256(11) 0.0281(11) 0.0223(12) -0.0016(9) 0.0006(9) 0.0002(9)
C252 0.0337(13) 0.0500(15) 0.0372(15) -0.0153(12) 0.0116(11) 0.0001(11)
C242 0.0191(10) 0.0336(12) 0.0290(13) -0.0004(9) -0.0020(9) -0.0041(9)

loop_
_atom_type_symbol
_atom_type_description
_atom_type_scat_dispersion_real
_atom_type_scat_dispersion_imag
_atom_type_scat_source
C C 0.0033 0.0016 'International Tables Vol C Tables 4.2.6.8 and 6.1.1.4'
H H 0.0000 0.0000 'International Tables Vol C Tables 4.2.6.8 and 6.1.1.4'
N N 0.0061 0.0033 'International Tables Vol C Tables 4.2.6.8 and 6.1.1.4'
Zn Zn 0.2839 1.4301 'International Tables Vol C Tables 4.2.6.8 and 6.1.1.4'

loop_
_geom_angle_atom_site_label_1
_geom_angle_atom_site_label_2
_geom_angle_atom_site_label_3
_geom_angle
N42 Zn1 N11 129.58(7)
N42 Zn1 N41 115.05(6)
N11 Zn1 N41 88.76(6)
N42 Zn1 N12 88.02(6)
N11 Zn1 N12 120.39(6)
N41 Zn1 N12 118.10(7)
N21 N11 C11 110.65(15)
N21 N11 Zn1 123.91(13)
C11 N11 Zn1 125.43(12)
N11 N21 C101 122.47(16)
N41 N31 C101 121.77(16)
N31 N41 C181 110.95(15)
N31 N41 Zn1 124.08(12)
C181 N41 Zn1 124.19(12)
N22 N12 C12 111.73(15)
N22 N12 Zn1 123.08(12)
C12 N12 Zn1 124.75(12)
N12 N22 C102 122.13(16)
N42 N32 C102 121.41(16)
N32 N42 C182 112.25(15)
N32 N42 Zn1 124.23(13)
C182 N42 Zn1 123.50(12)
N21 C101 N31 128.70(18)
N21 C101 C111 116.23(17)
N31 C101 C111 114.04(17)
C231 C181 C191 121.36(18)
C231 C181 N41 119.50(17)
C191 C181 N41 119.08(17)
C181 C231 C221 118.03(18)
C181 C231 C261 122.52(17)
C221 C231 C261 119.40(18)
C231 C261 H26A 109.5
C231 C261 H26B 109.5
H26A C261 H26B 109.5
C231 C261 H26C 109.5
H26A C261 H26C 109.5
H26B C261 H26C 109.5
C211 C221 C231 121.89(19)
C211 C221 H221 119.1
C231 C221 H221 119.1
C201 C211 C221 118.21(18)
C201 C211 C251 119.48(19)
C221 C211 C251 122.30(19)
C211 C251 H25A 109.5
C211 C251 H25B 109.5
H25A C251 H25B 109.5
C211 C251 H25C 109.5
H25A C251 H25C 109.5
H25B C251 H25C 109.5
C211 C201 C191 122.42(19)
C211 C201 H201 118.8
C191 C201 H201 118.8
C201 C191 C181 118.07(19)
C201 C191 C241 119.71(19)
C181 C191 C241 122.20(18)
C191 C241 H24A 109.5
C191 C241 H24B 109.5
H24A C241 H24B 109.5
C191 C241 H24C 109.5
H24A C241 H24C 109.5
H24B C241 H24C 109.5
C121 C111 C161 117.62(18)
C121 C111 C101 120.63(18)
C161 C111 C101 121.73(18)
C111 C161 C151 120.37(19)
C111 C161 H161 119.8
C151 C161 H161 119.8
C141 C151 C161 121.82(19)
C141 C151 H151 119.1
C161 C151 H151 119.1
C151 C141 C131 117.26(19)
C151 C141 C171 122.2(2)
C131 C141 C171 120.5(2)
C141 C171 H17A 109.5
C141 C171 H17B 109.5
H17A C171 H17B 109.5
C141 C171 H17C 109.5
H17A C171 H17C 109.5
H17B C171 H17C 109.5
C121 C131 C141 121.4(2)
C121 C131 H131 119.3
C141 C131 H131 119.3
C131 C121 C111 121.5(2)
C131 C121 H121 119.3
C111 C121 H121 119.3
C21 C11 C61 121.32(18)
C21 C11 N11 120.01(17)
C61 C11 N11 118.67(17)
C51 C61 C11 117.85(18)
C51 C61 C91 120.45(18)
C11 C61 C91 121.70(18)
C61 C91 H91A 109.5
C61 C91 H91B 109.5
H91A C91 H91B 109.5
C61 C91 H91C 109.5
H91A C91 H91C 109.5
H91B C91 H91C 109.5
C61 C51 C41 122.64(19)
C61 C51 H51 118.7
C41 C51 H51 118.7
C51 C41 C31 117.62(19)
C51 C41 C81 119.93(18)
C31 C41 C81 122.40(19)
C41 C81 H81A 109.5
C41 C81 H81B 109.5
H81A C81 H81B 109.5
C41 C81 H81C 109.5
H81A C81 H81C 109.5
H81B C81 H81C 109.5
C21 C31 C41 122.28(19)
C21 C31 H31 118.9
C41 C31 H31 118.9
C31 C21 C11 118.27(18)
C31 C21 C71 120.21(18)
C11 C21 C71 121.48(18)
C21 C71 H71A 109.5
C21 C71 H71B 109.5
H71A C71 H71B 109.5
C21 C71 H71C 109.5
H71A C71 H71C 109.5
H71B C71 H71C 109.5
N32 C102 N22 128.54(18)
N32 C102 C112 115.76(16)
N22 C102 C112 114.60(17)
C62 C12 C22 121.07(17)
C62 C12 N12 118.75(17)
C22 C12 N12 120.03(17)
C32 C22 C12 117.84(18)
C32 C22 C72 119.77(18)
C12 C22 C72 122.38(17)
C22 C72 H72A 109.5
C22 C72 H72B 109.5
H72A C72 H72B 109.5
C22 C72 H72C 109.5
H72A C72 H72C 109.5
H72B C72 H72C 109.5
C42 C32 C22 122.56(19)
C42 C32 H32 118.7
C22 C32 H32 118.7
C52 C42 C32 118.02(18)
C52 C42 C82 121.04(19)
C32 C42 C82 120.93(19)
C42 C52 C62 121.97(19)
C42 C52 H52 119.0
C62 C52 H52 119.0
C52 C62 C12 118.52(18)
C52 C62 C92 119.45(17)
C12 C62 C92 122.03(17)
C62 C92 H92A 109.5
C62 C92 H92B 109.5
H92A C92 H92B 109.5
C62 C92 H92C 109.5
H92A C92 H92C 109.5
H92B C92 H92C 109.5
C42 C82 H82A 109.5
C42 C82 H82B 109.5
H82A C82 H82B 109.5
C42 C82 H82C 109.5
H82A C82 H82C 109.5
H82B C82 H82C 109.5
C162 C112 C122 117.5(2)
C162 C112 C102 121.17(18)
C122 C112 C102 121.31(18)
C112 C162 C152 121.1(2)
C112 C162 H162 119.4
C152 C162 H162 119.4
C142 C152 C162 121.8(2)
C142 C152 H152 119.1
C162 C152 H152 119.1
C132 C142 C152 117.2(2)
C132 C142 C172 123.0(2)
C152 C142 C172 119.7(2)
C142 C172 H17D 109.5
C142 C172 H17E 109.5
H17D C172 H17E 109.5
C142 C172 H17F 109.5
H17D C172 H17F 109.5
H17E C172 H17F 109.5
C142 C132 C122 121.4(2)
C142 C132 H132 119.3
C122 C132 H132 119.3
C112 C122 C132 121.0(2)
C112 C122 H122 119.5
C132 C122 H122 119.5
C232 C182 C192 121.42(18)
C232 C182 N42 118.91(17)
C192 C182 N42 119.62(17)
C202 C192 C182 117.62(19)
C202 C192 C242 120.27(18)
C182 C192 C242 122.10(18)
C212 C202 C192 122.50(19)
C212 C202 H202 118.7
C192 C202 H202 118.7
C202 C212 C222 117.9(2)
C202 C212 C252 121.2(2)
C222 C212 C252 120.9(2)
C232 C222 C212 122.1(2)
C232 C222 H222 119.0
C212 C222 H222 119.0
C222 C232 C182 118.40(18)
C222 C232 C262 119.81(19)
C182 C232 C262 121.77(18)
C232 C262 H26D 109.5
C232 C262 H26E 109.5
H26D C262 H26E 109.5
C232 C262 H26F 109.5
H26D C262 H26F 109.5
H26E C262 H26F 109.5
C212 C252 H25D 109.5
C212 C252 H25E 109.5
H25D C252 H25E 109.5
C212 C252 H25F 109.5
H25D C252 H25F 109.5
H25E C252 H25F 109.5
C192 C242 H24D 109.5
C192 C242 H24E 109.5
H24D C242 H24E 109.5
C192 C242 H24F 109.5
H24D C242 H24F 109.5
H24E C242 H24F 109.5

loop_
_geom_bond_atom_site_label_1
_geom_bond_atom_site_label_2
_geom_bond_distance
Zn1 N42 1.9873(16)
Zn1 N11 1.9874(16)
Zn1 N41 2.0207(16)
Zn1 N12 2.0234(16)
N11 N21 1.310(2)
N11 C11 1.453(3)
N21 C101 1.343(3)
N31 N41 1.304(2)
N31 C101 1.353(2)
N41 C181 1.449(2)
N12 N22 1.303(2)
N12 C12 1.443(2)
N22 C102 1.357(2)
N32 N42 1.310(2)
N32 C102 1.345(3)
N42 C182 1.445(2)
C101 C111 1.491(3)
C181 C231 1.396(3)
C181 C191 1.402(3)
C231 C221 1.402(3)
C231 C261 1.510(3)
C261 H26A 0.9800
C261 H26B 0.9800
C261 H26C 0.9800
C221 C211 1.388(3)
C221 H221 0.9500
C211 C201 1.383(3)
C211 C251 1.514(3)
C251 H25A 0.9800
C251 H25B 0.9800
C251 H25C 0.9800
C201 C191 1.389(3)
C201 H201 0.9500
C191 C241 1.508(3)
C241 H24A 0.9800
C241 H24B 0.9800
C241 H24C 0.9800
C111 C121 1.388(3)
C111 C161 1.395(3)
C161 C151 1.395(3)
C161 H161 0.9500
C151 C141 1.386(3)
C151 H151 0.9500
C141 C131 1.388(3)
C141 C171 1.513(3)
C171 H17A 0.9800
C171 H17B 0.9800
C171 H17C 0.9800
C131 C121 1.384(3)
C131 H131 0.9500
C121 H121 0.9500
C11 C21 1.395(3)
C11 C61 1.406(3)
C61 C51 1.386(3)
C61 C91 1.506(3)
C91 H91A 0.9800
C91 H91B 0.9800
C91 H91C 0.9800
C51 C41 1.391(3)
C51 H51 0.9500
C41 C31 1.391(3)
C41 C81 1.505(3)
C81 H81A 0.9800
C81 H81B 0.9800
C81 H81C 0.9800
C31 C21 1.390(3)
C31 H31 0.9500
C21 C71 1.509(3)
C71 H71A 0.9800
C71 H71B 0.9800
C71 H71C 0.9800
C102 C112 1.486(3)
C12 C62 1.401(3)
C12 C22 1.403(3)
C22 C32 1.394(3)
C22 C72 1.507(3)
C72 H72A 0.9800
C72 H72B 0.9800
C72 H72C 0.9800
C32 C42 1.389(3)
C32 H32 0.9500
C42 C52 1.387(3)
C42 C82 1.511(3)
C52 C62 1.395(3)
C52 H52 0.9500
C62 C92 1.506(3)
C92 H92A 0.9800
C92 H92B 0.9800
C92 H92C 0.9800
C82 H82A 0.9800
C82 H82B 0.9800
C82 H82C 0.9800
C112 C162 1.382(3)
C112 C122 1.386(3)
C162 C152 1.382(3)
C162 H162 0.9500
C152 C142 1.380(3)
C152 H152 0.9500
C142 C132 1.380(3)
C142 C172 1.514(3)
C172 H17D 0.9800
C172 H17E 0.9800
C172 H17F 0.9800
C132 C122 1.392(3)
C132 H132 0.9500
C122 H122 0.9500
C182 C232 1.392(3)
C182 C192 1.404(3)
C192 C202 1.394(3)
C192 C242 1.502(3)
C202 C212 1.385(3)
C202 H202 0.9500
C212 C222 1.392(3)
C212 C252 1.512(3)
C222 C232 1.388(3)
C222 H222 0.9500
C232 C262 1.514(3)
C262 H26D 0.9800
C262 H26E 0.9800
C262 H26F 0.9800
C252 H25D 0.9800
C252 H25E 0.9800
C252 H25F 0.9800
C242 H24D 0.9800
C242 H24E 0.9800
C242 H24F 0.9800

loop_
_geom_torsion_atom_site_label_1
_geom_torsion_atom_site_label_2
_geom_torsion_atom_site_label_3
_geom_torsion_atom_site_label_4
_geom_torsion
N42 Zn1 N11 N21 149.39(13)
N41 Zn1 N11 N21 27.27(14)
N12 Zn1 N11 N21 -94.96(15)
N42 Zn1 N11 C11 -31.81(18)
N41 Zn1 N11 C11 -153.93(15)
N12 Zn1 N11 C11 83.84(16)
C11 N11 N21 C101 169.29(16)
Zn1 N11 N21 C101 -11.8(2)
C101 N31 N41 C181 -165.34(17)
C101 N31 N41 Zn1 5.0(2)
N42 Zn1 N41 N31 -157.93(14)
N11 Zn1 N41 N31 -24.03(15)
N12 Zn1 N41 N31 100.16(15)
N42 Zn1 N41 C181 11.12(17)
N11 Zn1 N41 C181 145.01(15)
N12 Zn1 N41 C181 -90.79(16)
N42 Zn1 N12 N22 -28.38(15)
N11 Zn1 N12 N22 -164.33(14)
N41 Zn1 N12 N22 89.13(15)
N42 Zn1 N12 C12 143.37(15)
N11 Zn1 N12 C12 7.41(17)
N41 Zn1 N12 C12 -99.13(15)
C12 N12 N22 C102 -163.95(17)
Zn1 N12 N22 C102 8.8(2)
C102 N32 N42 C182 168.17(17)
C102 N32 N42 Zn1 -13.6(2)
N11 Zn1 N42 N32 159.88(13)
N41 Zn1 N42 N32 -89.30(15)
N12 Zn1 N42 N32 30.97(15)
N11 Zn1 N42 C182 -22.07(18)
N41 Zn1 N42 C182 88.75(15)
N12 Zn1 N42 C182 -150.98(15)
N11 N21 C101 N31 -21.3(3)
N11 N21 C101 C111 171.06(16)
N41 N31 C101 N21 24.8(3)
N41 N31 C101 C111 -167.32(16)
N31 N41 C181 C231 -118.99(19)
Zn1 N41 C181 C231 70.7(2)
N31 N41 C181 C191 63.7(2)
Zn1 N41 C181 C191 -106.55(19)
C191 C181 C231 C221 0.2(3)
N41 C181 C231 C221 -177.02(17)
C191 C181 C231 C261 -177.36(19)
N41 C181 C231 C261 5.4(3)
C181 C231 C221 C211 0.7(3)
C261 C231 C221 C211 178.29(19)
C231 C221 C211 C201 -0.5(3)
C231 C221 C211 C251 -179.46(19)
C221 C211 C201 C191 -0.4(3)
C251 C211 C201 C191 178.5(2)
C211 C201 C191 C181 1.3(3)
C211 C201 C191 C241 179.4(2)
C231 C181 C191 C201 -1.1(3)
N41 C181 C191 C201 176.10(18)
C231 C181 C191 C241 -179.2(2)
N41 C181 C191 C241 -2.0(3)
N21 C101 C111 C121 178.30(18)
N31 C101 C111 C121 8.8(3)
N21 C101 C111 C161 -3.3(3)
N31 C101 C111 C161 -172.76(17)
C121 C111 C161 C151 -1.4(3)
C101 C111 C161 C151 -179.79(18)
C111 C161 C151 C141 -1.0(3)
C161 C151 C141 C131 2.2(3)
C161 C151 C141 C171 -175.74(19)
C151 C141 C131 C121 -1.2(3)
C171 C141 C131 C121 176.8(2)
C141 C131 C121 C111 -1.1(3)
C161 C111 C121 C131 2.4(3)
C101 C111 C121 C131 -179.17(19)
N21 N11 C11 C21 -95.0(2)
Zn1 N11 C11 C21 86.0(2)
N21 N11 C11 C61 85.0(2)
Zn1 N11 C11 C61 -93.95(19)
C21 C11 C61 C51 -0.6(3)
N11 C11 C61 C51 179.40(17)
C21 C11 C61 C91 178.86(19)
N11 C11 C61 C91 -1.2(3)
C11 C61 C51 C41 1.7(3)
C91 C61 C51 C41 -177.7(2)
C61 C51 C41 C31 -1.8(3)
C61 C51 C41 C81 175.38(19)
C51 C41 C31 C21 0.8(3)
C81 C41 C31 C21 -176.36(19)
C41 C31 C21 C11 0.3(3)
C41 C31 C21 C71 178.41(19)
C61 C11 C21 C31 -0.4(3)
N11 C11 C21 C31 179.63(17)
C61 C11 C21 C71 -178.50(18)
N11 C11 C21 C71 1.5(3)
N42 N32 C102 N22 -21.9(3)
N42 N32 C102 C112 170.86(16)
N12 N22 C102 N32 24.3(3)
N12 N22 C102 C112 -168.33(17)
N22 N12 C12 C62 -126.59(19)
Zn1 N12 C12 C62 60.9(2)
N22 N12 C12 C22 57.9(2)
Zn1 N12 C12 C22 -114.69(18)
C62 C12 C22 C32 -1.9(3)
N12 C12 C22 C32 173.56(18)
C62 C12 C22 C72 179.53(19)
N12 C12 C22 C72 -5.0(3)
C12 C22 C32 C42 1.6(3)
C72 C22 C32 C42 -179.7(2)
C22 C32 C42 C52 -0.2(3)
C22 C32 C42 C82 -179.2(2)
C32 C42 C52 C62 -1.1(3)
C82 C42 C52 C62 177.9(2)
C42 C52 C62 C12 0.9(3)
C42 C52 C62 C92 -179.4(2)
C22 C12 C62 C52 0.7(3)
N12 C12 C62 C52 -174.83(18)
C22 C12 C62 C92 -179.06(19)
N12 C12 C62 C92 5.4(3)
N32 C102 C112 C162 159.6(2)
N22 C102 C112 C162 -9.5(3)
N32 C102 C112 C122 -21.8(3)
N22 C102 C112 C122 169.08(19)
C122 C112 C162 C152 -1.6(4)
C102 C112 C162 C152 177.1(3)
C112 C162 C152 C142 0.8(5)
C162 C152 C142 C132 0.7(4)
C162 C152 C142 C172 -177.4(3)
C152 C142 C132 C122 -1.4(4)
C172 C142 C132 C122 176.7(2)
C162 C112 C122 C132 0.9(3)
C102 C112 C122 C132 -177.8(2)
C142 C132 C122 C112 0.7(4)
N32 N42 C182 C232 -105.3(2)
Zn1 N42 C182 C232 76.5(2)
N32 N42 C182 C192 77.3(2)
Zn1 N42 C182 C192 -100.96(19)
C232 C182 C192 C202 -3.3(3)
N42 C182 C192 C202 174.07(18)
C232 C182 C192 C242 176.05(19)
N42 C182 C192 C242 -6.6(3)
C182 C192 C202 C212 1.1(3)
C242 C192 C202 C212 -178.3(2)
C192 C202 C212 C222 1.6(3)
C192 C202 C212 C252 -178.9(2)
C202 C212 C222 C232 -2.3(3)
C252 C212 C222 C232 178.3(2)
C212 C222 C232 C182 0.1(3)
C212 C222 C232 C262 178.5(2)
C192 C182 C232 C222 2.7(3)
N42 C182 C232 C222 -174.67(18)
C192 C182 C232 C262 -175.63(19)
N42 C182 C232 C262 7.0(3)
